data_7216047
loop_
_publ_author_name
'Tang, Si-Fu'
'Li, Liang-Jun'
'Lv, Xiao-Xia'
'Wang, Chao'
'Zhao, Xue-Bo'

_publ_section_title
;
 Tuning the structure of metal phosphonates using uncoordinating methyl
 group: syntheses, structures and properties of a series of metal
 diphosphonates
;
_journal_issue 30
_journal_name_full CrystEngComm
_journal_page_first 7043
_journal_paper_doi 10.1039/C4CE00375F
_journal_volume 16
_journal_year 2014
_chemical_formula_sum 'C8 H14 Cd O8 P2'
_chemical_formula_weight 412.53
_chemical_name_systematic
;
 ?
;
_space_group_crystal_system monoclinic
_space_group_IT_number 15
_space_group_name_Hall '-C 2yc'
_space_group_name_H-M_alt 'C 1 2/c 1'
_symmetry_space_group_name_Hall '-C 2yc'
_symmetry_space_group_name_H-M 'C 1 2/c 1'
_atom_sites_solution_hydrogens geom
_audit_creation_method SHELXL-2013
_cell_angle_alpha 90
_cell_angle_beta 90.463(3)
_cell_angle_gamma 90
_cell_formula_units_Z 4
_cell_length_a 19.781(4)
_cell_length_b 6.7881(15)
_cell_length_c 9.4449(19)
_cell_measurement_temperature 296(2)
_cell_measurement_theta_max 24.991
_cell_measurement_theta_min 2.059
_cell_volume 1268.2(5)
_computing_cell_refinement 'Bruker XSCANS'
_computing_data_collection 'Bruker XSCANS'
_computing_data_reduction 'Bruker SHELXTL'
_computing_molecular_graphics 'Bruker SHELXTL'
_computing_publication_material 'Bruker SHELXTL'
_computing_structure_refinement 'SHELXL-2013 (Sheldrick, 2013)'
_computing_structure_solution 'Bruker SHELXTL'
_diffrn_ambient_temperature 296(2)
_diffrn_measured_fraction_theta_full 0.959
_diffrn_measured_fraction_theta_max 0.984
_diffrn_radiation_type MoK\a
_diffrn_radiation_wavelength 0.71073
_diffrn_reflns_av_R_equivalents 0.0458
_diffrn_reflns_av_unetI/netI 0.0490
_diffrn_reflns_Laue_measured_fraction_full 0.959
_diffrn_reflns_Laue_measured_fraction_max 0.984
_diffrn_reflns_limit_h_max 17
_diffrn_reflns_limit_h_min -23
_diffrn_reflns_limit_k_max 8
_diffrn_reflns_limit_k_min -8
_diffrn_reflns_limit_l_max 10
_diffrn_reflns_limit_l_min -11
_diffrn_reflns_number 3165
_diffrn_reflns_point_group_measured_fraction_full 0.959
_diffrn_reflns_point_group_measured_fraction_max 0.984
_diffrn_reflns_theta_full 25.242
_diffrn_reflns_theta_max 24.991
_diffrn_reflns_theta_min 2.059
_exptl_absorpt_coefficient_mu 2.006
_exptl_absorpt_correction_T_max 0.818
_exptl_absorpt_correction_T_min 0.624
_exptl_absorpt_correction_type multi-scan
_exptl_crystal_colour colorless
_exptl_crystal_density_diffrn 2.161
_exptl_crystal_description block
_exptl_crystal_F_000 816
_exptl_crystal_size_max 0.3
_exptl_crystal_size_mid 0.2
_exptl_crystal_size_min 0.1
_refine_diff_density_max 0.615
_refine_diff_density_min -0.515
_refine_diff_density_rms 0.128
_refine_ls_extinction_coef 0.0015(4)
_refine_ls_extinction_expression Fc^*^=kFc[1+0.001xFc^2^\l^3^/sin(2\q)]^-1/4^
_refine_ls_extinction_method SHELXL
_refine_ls_goodness_of_fit_ref 1.075
_refine_ls_hydrogen_treatment constr
_refine_ls_matrix_type full
_refine_ls_number_parameters 89
_refine_ls_number_reflns 1097
_refine_ls_number_restraints 0
_refine_ls_restrained_S_all 1.075
_refine_ls_R_factor_all 0.0365
_refine_ls_R_factor_gt 0.0331
_refine_ls_shift/su_max 0.001
_refine_ls_shift/su_mean 0.000
_refine_ls_structure_factor_coef Fsqd
_refine_ls_weighting_details
;
 w=1/[\s^2^(Fo^2^)+(0.0458P)^2^]
 where P=(Fo^2^+2Fc^2^)/3
;
_refine_ls_weighting_scheme calc
_refine_ls_wR_factor_gt 0.0824
_refine_ls_wR_factor_ref 0.0849
_reflns_Friedel_coverage 0.000
_reflns_number_gt 991
_reflns_number_total 1097
_reflns_threshold_expression 'I > 2\s(I)'
_cod_data_source_file c4ce00375f2.cif
_cod_data_source_block b
_cod_depositor_comments 'Adding full bibliography for 7216041--7216048.cif.'
_cod_database_code 7216047
_shelx_space_group_comment
;
The symmetry employed for this shelxl refinement is uniquely defined
by the following loop, which should always be used as a source of
symmetry information in preference to the above space-group names.
They are only intended as comments.
;
_shelxl_version_number 2013-2

loop_
_space_group_symop_operation_xyz
'x, y, z'
'-x, y, -z+1/2'
'x+1/2, y+1/2, z'
'-x+1/2, y+1/2, -z+1/2'
'-x, -y, -z'
'x, -y, z-1/2'
'-x+1/2, -y+1/2, -z'
'x+1/2, -y+1/2, z-1/2'

loop_
_atom_site_label
_atom_site_type_symbol
_atom_site_fract_x
_atom_site_fract_y
_atom_site_fract_z
_atom_site_U_iso_or_equiv
_atom_site_adp_type
_atom_site_occupancy
_atom_site_site_symmetry_order
_atom_site_calc_flag
_atom_site_refinement_flags_posn
_atom_site_refinement_flags_adp
_atom_site_refinement_flags_occupancy
Cd1 Cd 0.5000 0.20994(6) 0.2500 0.0173(2) Uani 1 2 d S T P
O1 O 0.60405(15) -0.1323(4) 0.4419(3) 0.0215(7) Uani 1 1 d . . .
H1A H 0.5982 -0.1087 0.3575 0.032 Uiso 1 1 calc R U .
O1W O 0.56656(19) 0.4497(5) 0.1438(5) 0.0435(10) Uani 1 1 d . . .
H1W H 0.5893 0.5354 0.1893 0.052 Uiso 1 1 d R U .
H2W H 0.5740 0.4177 0.0583 0.052 Uiso 1 1 d R U .
O2 O 0.58371(15) 0.0077(5) 0.6786(3) 0.0200(7) Uani 1 1 d . . .
O3 O 0.55335(16) 0.2124(4) 0.4610(3) 0.0196(7) Uani 1 1 d . . .
P1 P 0.60120(5) 0.06658(16) 0.52898(12) 0.0153(3) Uani 1 1 d . . .
C1 C 0.6856(2) 0.1674(6) 0.5206(4) 0.0145(9) Uani 1 1 d . . .
C2 C 0.6942(2) 0.3483(6) 0.4497(5) 0.0179(9) Uani 1 1 d . . .
H2A H 0.6561 0.4142 0.4158 0.022 Uiso 1 1 calc R U .
C3 C 0.7576(2) 0.4320(6) 0.4285(5) 0.0165(9) Uani 1 1 d . . .
C4 C 0.7608(2) 0.6191(7) 0.3427(5) 0.0245(10) Uani 1 1 d . . .
H4A H 0.7704 0.5875 0.2459 0.037 Uiso 1 1 calc R U .
H4B H 0.7959 0.7025 0.3801 0.037 Uiso 1 1 calc R U .
H4C H 0.7182 0.6863 0.3476 0.037 Uiso 1 1 calc R U .

loop_
_atom_site_aniso_label
_atom_site_aniso_U_11
_atom_site_aniso_U_22
_atom_site_aniso_U_33
_atom_site_aniso_U_23
_atom_site_aniso_U_13
_atom_site_aniso_U_12
Cd1 0.0148(3) 0.0215(3) 0.0156(3) 0.000 -0.00112(19) 0.000
O1 0.0246(17) 0.0251(16) 0.0148(17) 0.0013(13) -0.0008(13) -0.0009(13)
O1W 0.041(2) 0.037(2) 0.052(3) 0.0122(19) -0.0010(19) -0.0145(17)
O2 0.0171(15) 0.0303(16) 0.0127(16) 0.0000(13) 0.0001(12) -0.0057(13)
O3 0.0147(16) 0.0253(16) 0.0188(18) -0.0014(13) -0.0004(13) 0.0002(12)
P1 0.0131(6) 0.0210(6) 0.0118(6) 0.0006(4) 0.0009(5) -0.0025(4)
C1 0.012(2) 0.020(2) 0.011(2) -0.0028(17) 0.0013(17) -0.0008(16)
C2 0.020(2) 0.021(2) 0.013(2) -0.0026(18) 0.0008(18) 0.0019(18)
C3 0.020(2) 0.018(2) 0.012(2) -0.0010(17) 0.0006(17) -0.0010(17)
C4 0.023(2) 0.024(2) 0.027(3) 0.005(2) 0.004(2) 0.0008(19)

loop_
_atom_type_symbol
_atom_type_description
_atom_type_scat_dispersion_real
_atom_type_scat_dispersion_imag
_atom_type_scat_source
C C 0.0033 0.0016 'International Tables Vol C Tables 4.2.6.8 and 6.1.1.4'
H H 0.0000 0.0000 'International Tables Vol C Tables 4.2.6.8 and 6.1.1.4'
O O 0.0106 0.0060 'International Tables Vol C Tables 4.2.6.8 and 6.1.1.4'
P P 0.1023 0.0942 'International Tables Vol C Tables 4.2.6.8 and 6.1.1.4'
Cd Cd -0.8075 1.2024 'International Tables Vol C Tables 4.2.6.8 and 6.1.1.4'

loop_
_geom_angle_atom_site_label_1
_geom_angle_atom_site_label_2
_geom_angle_atom_site_label_3
_geom_angle
_geom_angle_site_symmetry_1
_geom_angle_site_symmetry_3
O3 Cd1 O3 179.14(14) 2_655 .
O3 Cd1 O2 94.49(11) 2_655 6
O3 Cd1 O2 86.06(10) . 6
O3 Cd1 O2 86.06(11) 2_655 5_656
O3 Cd1 O2 94.49(11) . 5_656
O2 Cd1 O2 101.03(16) 6 5_656
O3 Cd1 O1W 82.87(13) 2_655 .
O3 Cd1 O1W 96.52(13) . .
O2 Cd1 O1W 84.98(13) 6 .
O2 Cd1 O1W 167.80(13) 5_656 .
O3 Cd1 O1W 96.52(13) 2_655 2_655
O3 Cd1 O1W 82.87(13) . 2_655
O2 Cd1 O1W 167.80(13) 6 2_655
O2 Cd1 O1W 84.98(13) 5_656 2_655
O1W Cd1 O1W 91.2(2) . 2_655
P1 O2 Cd1 127.48(17) . 5_656
P1 O3 Cd1 131.35(18) . .
O3 P1 O2 115.07(18) . .
O3 P1 O1 111.30(18) . .
O2 P1 O1 105.66(17) . .
O3 P1 C1 108.02(19) . .
O2 P1 C1 111.07(19) . .
O1 P1 C1 105.30(18) . .
C3 C1 C2 119.0(4) 7_656 .
C3 C1 P1 123.0(3) 7_656 .
C2 C1 P1 117.8(3) . .
C3 C2 C1 122.4(4) . .
C2 C3 C1 118.6(4) . 7_656
C2 C3 C4 117.6(4) . .
C1 C3 C4 123.7(4) 7_656 .

loop_
_geom_bond_atom_site_label_1
_geom_bond_atom_site_label_2
_geom_bond_distance
_geom_bond_site_symmetry_2
Cd1 O3 2.248(3) 2_655
Cd1 O3 2.248(3) .
Cd1 O2 2.323(3) 6
Cd1 O2 2.323(3) 5_656
Cd1 O1W 2.326(3) .
Cd1 O1W 2.326(3) 2_655
O1 P1 1.582(3) .
O2 P1 1.512(3) .
O2 Cd1 2.323(3) 5_656
O3 P1 1.509(3) .
P1 C1 1.806(4) .
C1 C3 1.394(6) 7_656
C1 C2 1.410(6) .
C2 C3 1.393(6) .
C3 C1 1.394(6) 7_656
C3 C4 1.508(6) .

loop_
_geom_hbond_atom_site_label_D
_geom_hbond_atom_site_label_H
_geom_hbond_atom_site_label_A
_geom_hbond_distance_DH
_geom_hbond_distance_HA
_geom_hbond_distance_DA
_geom_hbond_angle_DHA
_geom_hbond_site_symmetry_A
O1 H1A O2 0.82 1.84 2.654(4) 169.3 6
O1W H2W O3 0.85 2.88 3.027(5) 91.5 2_655
C4 H4B O1 0.96 2.63 3.347(6) 131.7 7_656
C4 H4B O2 0.96 2.84 3.202(5) 103.7 7_656
O1W H2W O1 0.85 2.31 2.976(5) 135.6 6
O1W H2W O3 0.85 2.70 2.882(5) 93.4 6_565
